data_2015534
loop_
_publ_author_name
'Von Poelhsitz, G.'
'Rodrigues, B. L.'
'Batista, A. A.'

_publ_section_title
;
 Partially oxidized ruthenium phosphine thiolates:
 [Ru(pySO~2~)~0.33~(pyS)~1.67~(dppe)] and
 [Ru(pySO~2~)~0.355~(pyS)~1.645~(dppp)]
;
_journal_coeditor_code BG3001
_journal_issue 9
_journal_name_full 'Acta Crystallographica Section C'
_journal_page_first m424
_journal_page_last m427
_journal_paper_doi 10.1107/S0108270106027491
_journal_volume 62
_journal_year 2006
_chemical_formula_iupac '[Ru (C5 H4 N O2 S)0.33 (C5 H4 N S)1.67 (C26 H24 P2)]'
_chemical_formula_moiety 'C36 H32 N2 O0.66 P2 Ru S2'
_chemical_formula_sum 'C36 H32 N2 O0.66 P2 Ru S2'
_chemical_formula_weight 729.66
_chemical_name_systematic
;
[1,3-bis(diphenylphosphino)ethane-\k^2^P,P'](pyridine-2-sulfinato-
\k^2^N,S)(pyridine-2-thiolato-\k^2^N,S)ruthenium(II)
;
_space_group_IT_number 14
_symmetry_cell_setting monoclinic
_symmetry_space_group_name_Hall '-P 2yn'
_symmetry_space_group_name_H-M 'P 1 21/n 1'
_atom_sites_solution_hydrogens geom
_atom_sites_solution_primary direct
_atom_sites_solution_secondary difmap
_audit_creation_method SHELXL97
_cell_angle_alpha 90.00
_cell_angle_beta 91.6610(10)
_cell_angle_gamma 90.00
_cell_formula_units_Z 4
_cell_length_a 11.4520(2)
_cell_length_b 22.3900(4)
_cell_length_c 12.8710(2)
_cell_measurement_reflns_used 80885
_cell_measurement_temperature 293(2)
_cell_measurement_theta_max 27.5
_cell_measurement_theta_min 0.998
_cell_volume 3298.87(10)
_computing_cell_refinement 'HKL SCALEPACK (Otwinowski & Minor 1997)'
_computing_data_collection 'COLLECT (Nonius, 1999)'
_computing_data_reduction 'HKL DENZO (Otwinowski & Minor 1997) and SCALEPACK'
_computing_molecular_graphics 'ORTEP-3 for Windows (Farrugia, 1997)'
_computing_publication_material 'WinGX (Farrugia, 1999)'
_computing_structure_refinement 'SHELXL97 (Sheldrick, 1997)'
_computing_structure_solution 'SHELXS97 (Sheldrick, 1997)'
_diffrn_ambient_temperature 293(2)
_diffrn_detector_area_resol_mean 9
_diffrn_measured_fraction_theta_full 0.998
_diffrn_measured_fraction_theta_max 0.998
_diffrn_measurement_device_type 'Nonius KappaCCD area-detector'
_diffrn_measurement_method 'Type of scans'
_diffrn_radiation_monochromator graphite
_diffrn_radiation_source 'fine-focus sealed tube'
_diffrn_radiation_type MoK\a
_diffrn_radiation_wavelength 0.71070
_diffrn_reflns_av_R_equivalents 0.1344
_diffrn_reflns_av_sigmaI/netI 0.0523
_diffrn_reflns_limit_h_max 14
_diffrn_reflns_limit_h_min -14
_diffrn_reflns_limit_k_max 29
_diffrn_reflns_limit_k_min -29
_diffrn_reflns_limit_l_max 16
_diffrn_reflns_limit_l_min -16
_diffrn_reflns_number 80383
_diffrn_reflns_theta_full 27.49
_diffrn_reflns_theta_max 27.49
_diffrn_reflns_theta_min 1.83
_exptl_absorpt_coefficient_mu 0.731
_exptl_absorpt_correction_T_max 0.961
_exptl_absorpt_correction_T_min 0.850
_exptl_absorpt_correction_type multi-scan
_exptl_absorpt_process_details 'from symmetry-related measurements (SORTAV; Blessing 1995)'
_exptl_crystal_colour Red
_exptl_crystal_density_diffrn 1.481
_exptl_crystal_density_method 'not measured'
_exptl_crystal_description Prism
_exptl_crystal_F_000 1493.1
_exptl_crystal_size_max 0.14
_exptl_crystal_size_mid 0.10
_exptl_crystal_size_min 0.08
_refine_diff_density_max 0.450
_refine_diff_density_min -0.832
_refine_ls_extinction_method none
_refine_ls_goodness_of_fit_ref 1.026
_refine_ls_hydrogen_treatment constr
_refine_ls_matrix_type full
_refine_ls_number_parameters 407
_refine_ls_number_reflns 7558
_refine_ls_number_restraints 0
_refine_ls_restrained_S_all 1.026
_refine_ls_R_factor_all 0.0690
_refine_ls_R_factor_gt 0.0419
_refine_ls_shift/su_max 0.001
_refine_ls_shift/su_mean 0.000
_refine_ls_structure_factor_coef Fsqd
_refine_ls_weighting_details 'calc w = 1/[\s^2^(Fo^2^)+(0.0633P)^2^] where P=(Fo^2^+2Fc^2^)/3'
_refine_ls_weighting_scheme calc
_refine_ls_wR_factor_gt 0.1002
_refine_ls_wR_factor_ref 0.1125
_reflns_number_gt 5481
_reflns_number_total 7558
_reflns_threshold_expression I>2\s(I)
_cod_data_source_file bg3001.cif
_cod_data_source_block I
_cod_original_cell_volume 3298.90(10)
_cod_original_sg_symbol_Hall -P2yn
_cod_original_sg_symbol_H-M 'P 21/n'
_cod_database_code 2015534

loop_
_symmetry_equiv_pos_as_xyz
'x, y, z'
'-x+1/2, y+1/2, -z+1/2'
'-x, -y, -z'
'x-1/2, -y-1/2, z-1/2'

loop_
_atom_site_type_symbol
_atom_site_label
_atom_site_fract_x
_atom_site_fract_y
_atom_site_fract_z
_atom_site_U_iso_or_equiv
_atom_site_adp_type
_atom_site_calc_flag
_atom_site_refinement_flags
_atom_site_occupancy
Ru Ru 0.266054(18) 0.123970(9) 0.259906(16) 0.03851(9) Uani d . 1
S S1 0.35127(7) 0.15883(4) 0.10310(6) 0.0557(2) Uani d . 1
S S2 0.11945(7) 0.11816(3) 0.39099(6) 0.0501(2) Uani d . 1
P P1 0.42171(7) 0.10800(4) 0.37070(6) 0.04589(19) Uani d . 1
P P2 0.28898(6) 0.02596(3) 0.21806(5) 0.04396(18) Uani d . 1
O O1 0.3734(6) 0.2235(3) 0.1012(5) 0.063(2) Uani d P 0.330(5)
O O2 0.4097(6) 0.1228(3) 0.0389(6) 0.065(2) Uani d P 0.330(5)
N N1 0.1376(2) 0.14325(11) 0.14004(18) 0.0470(5) Uani d . 1
N N2 0.22745(19) 0.20935(10) 0.32553(17) 0.0451(5) Uani d . 1
C C1 0.4517(3) 0.02711(14) 0.3739(2) 0.0588(8) Uani d . 1
H H1A 0.5313 0.0201 0.3987 0.071 Uiso calc R 1
H H1B 0.3993 0.0075 0.4209 0.071 Uiso calc R 1
C C2 0.4343(3) 0.00194(15) 0.2652(2) 0.0566(8) Uani d . 1
H H2A 0.4389 -0.0413 0.2667 0.068 Uiso calc R 1
H H2B 0.4939 0.0170 0.2201 0.068 Uiso calc R 1
C C12 0.2041(3) 0.16043(14) 0.0603(2) 0.0550(8) Uani d . 1
C C13 0.1553(3) 0.17545(19) -0.0352(3) 0.0810(11) Uani d . 1
H H13 0.2015 0.1875 -0.0896 0.097 Uiso calc R 1
C C14 0.0353(4) 0.1720(2) -0.0475(3) 0.0970(14) Uani d . 1
H H14 -0.0002 0.1813 -0.1114 0.116 Uiso calc R 1
C C15 -0.0318(3) 0.1548(2) 0.0335(3) 0.0819(11) Uani d . 1
H H15 -0.1126 0.1526 0.0255 0.098 Uiso calc R 1
C C16 0.0225(3) 0.14095(16) 0.1266(3) 0.0595(8) Uani d . 1
H H16 -0.0228 0.1296 0.1821 0.071 Uiso calc R 1
C C22 0.2593(3) 0.26631(14) 0.3159(2) 0.0523(7) Uani d . 1
H H22 0.3180 0.2758 0.2702 0.063 Uiso calc R 1
C C23 0.2086(3) 0.31134(15) 0.3710(3) 0.0623(8) Uani d . 1
H H23 0.2332 0.3507 0.3639 0.075 Uiso calc R 1
C C24 0.1194(3) 0.29694(17) 0.4379(3) 0.0698(9) Uani d . 1
H H24 0.0833 0.3268 0.4756 0.084 Uiso calc R 1
C C25 0.0850(3) 0.23878(16) 0.4479(2) 0.0624(8) Uani d . 1
H H25 0.0246 0.2288 0.4914 0.075 Uiso calc R 1
C C26 0.1417(2) 0.19464(14) 0.3921(2) 0.0487(7) Uani d . 1
C C31 0.4140(3) 0.12715(13) 0.5099(2) 0.0499(7) Uani d . 1
C C32 0.4795(3) 0.17329(17) 0.5530(3) 0.0672(9) Uani d . 1
H H32 0.5277 0.1958 0.5112 0.081 Uiso calc R 1
C C33 0.4737(3) 0.18621(19) 0.6588(3) 0.0796(11) Uani d . 1
H H33 0.5186 0.2170 0.6874 0.096 Uiso calc R 1
C C34 0.4021(3) 0.1537(2) 0.7209(3) 0.0770(11) Uani d . 1
H H34 0.3986 0.1623 0.7914 0.092 Uiso calc R 1
C C35 0.3361(3) 0.1088(2) 0.6792(3) 0.0735(10) Uani d . 1
H H35 0.2876 0.0869 0.7215 0.088 Uiso calc R 1
C C36 0.3403(3) 0.09520(17) 0.5739(2) 0.0623(8) Uani d . 1
H H36 0.2938 0.0647 0.5461 0.075 Uiso calc R 1
C C41 0.5651(3) 0.13984(16) 0.3395(2) 0.0528(7) Uani d . 1
C C42 0.5726(3) 0.18750(16) 0.2722(2) 0.0622(8) Uani d . 1
H H42 0.5048 0.2028 0.2410 0.075 Uiso calc R 1
C C43 0.6800(3) 0.21311(19) 0.2503(3) 0.0771(11) Uani d . 1
H H43 0.6839 0.2454 0.2050 0.093 Uiso calc R 1
C C44 0.7801(3) 0.1902(2) 0.2960(3) 0.0826(12) Uani d . 1
H H44 0.8521 0.2067 0.2809 0.099 Uiso calc R 1
C C45 0.7749(3) 0.1431(2) 0.3637(3) 0.0844(12) Uani d . 1
H H45 0.8429 0.1281 0.3950 0.101 Uiso calc R 1
C C46 0.6680(3) 0.11811(18) 0.3852(3) 0.0712(11) Uani d . 1
H H46 0.6649 0.0861 0.4312 0.085 Uiso calc R 1
C C51 0.1897(3) -0.02661(13) 0.2799(2) 0.0548(8) Uani d . 1
C C52 0.0740(3) -0.01224(18) 0.2840(3) 0.0756(10) Uani d . 1
H H52 0.0483 0.0246 0.2588 0.091 Uiso calc R 1
C C53 -0.0065(4) -0.0521(2) 0.3254(3) 0.0989(14) Uani d . 1
H H53 -0.0848 -0.0412 0.3266 0.119 Uiso calc R 1
C C54 0.0256(5) -0.1048(2) 0.3629(3) 0.1005(16) Uani d . 1
H H54 -0.0296 -0.1311 0.3883 0.121 Uiso calc R 1
C C55 0.1440(6) -0.12025(18) 0.3635(3) 0.1013(18) Uani d . 1
H H55 0.1680 -0.1566 0.3918 0.122 Uiso calc R 1
C C56 0.2271(4) -0.08153(17) 0.3221(3) 0.0781(11) Uani d . 1
H H56 0.3056 -0.0921 0.3224 0.094 Uiso calc R 1
C C61 0.2791(3) -0.00075(13) 0.0836(2) 0.0477(7) Uani d . 1
C C62 0.1816(3) 0.01342(16) 0.0235(2) 0.0674(9) Uani d . 1
H H62 0.1226 0.0362 0.0519 0.081 Uiso calc R 1
C C63 0.1700(4) -0.0058(2) -0.0788(3) 0.0835(11) Uani d . 1
H H63 0.1034 0.0041 -0.1182 0.100 Uiso calc R 1
C C64 0.2557(4) -0.03916(19) -0.1217(3) 0.0846(12) Uani d . 1
H H64 0.2487 -0.0512 -0.1908 0.101 Uiso calc R 1
C C65 0.3523(4) -0.05481(16) -0.0625(3) 0.0721(10) Uani d . 1
H H65 0.4095 -0.0789 -0.0907 0.087 Uiso calc R 1
C C66 0.3649(3) -0.03513(14) 0.0381(2) 0.0583(8) Uani d . 1
H H66 0.4321 -0.0450 0.0766 0.070 Uiso calc R 1

loop_
_atom_site_aniso_label
_atom_site_aniso_U_11
_atom_site_aniso_U_22
_atom_site_aniso_U_33
_atom_site_aniso_U_12
_atom_site_aniso_U_13
_atom_site_aniso_U_23
Ru 0.03591(14) 0.04269(15) 0.03704(14) -0.00066(9) 0.00303(9) 0.00176(9)
S1 0.0505(4) 0.0678(6) 0.0489(4) -0.0067(4) 0.0050(3) 0.0091(4)
S2 0.0463(4) 0.0571(5) 0.0476(4) -0.0038(3) 0.0104(3) 0.0026(3)
P1 0.0405(4) 0.0549(5) 0.0421(4) 0.0016(3) -0.0021(3) 0.0005(3)
P2 0.0477(4) 0.0440(4) 0.0402(4) 0.0010(3) 0.0019(3) 0.0004(3)
O1 0.069(5) 0.050(4) 0.071(5) -0.004(3) 0.012(3) 0.015(3)
O2 0.060(4) 0.063(5) 0.072(5) -0.004(3) 0.015(4) -0.007(3)
N1 0.0436(13) 0.0512(13) 0.0464(13) 0.0012(11) 0.0028(10) 0.0036(11)
N2 0.0401(12) 0.0474(14) 0.0477(13) 0.0024(10) 0.0013(10) -0.0017(10)
C1 0.0604(19) 0.063(2) 0.0525(18) 0.0118(16) -0.0107(14) 0.0023(15)
C2 0.0598(19) 0.0541(18) 0.0557(18) 0.0129(15) -0.0022(14) -0.0007(15)
C12 0.0588(18) 0.057(2) 0.0495(17) 0.0027(14) 0.0062(14) 0.0109(14)
C13 0.079(3) 0.105(3) 0.059(2) 0.006(2) 0.0014(18) 0.035(2)
C14 0.084(3) 0.134(4) 0.072(3) 0.017(3) -0.020(2) 0.038(3)
C15 0.052(2) 0.111(3) 0.082(3) 0.010(2) -0.0148(18) 0.017(2)
C16 0.0471(18) 0.069(2) 0.062(2) 0.0045(16) -0.0005(15) 0.0066(17)
C22 0.0486(17) 0.0538(19) 0.0543(18) -0.0017(14) -0.0012(13) 0.0021(14)
C23 0.073(2) 0.0439(18) 0.069(2) 0.0007(16) -0.0063(17) -0.0058(15)
C24 0.080(2) 0.062(2) 0.068(2) 0.0171(18) 0.0044(18) -0.0133(17)
C25 0.0612(19) 0.069(2) 0.0583(19) 0.0076(17) 0.0132(15) -0.0089(16)
C26 0.0465(16) 0.0565(18) 0.0431(15) 0.0046(13) 0.0009(12) -0.0009(13)
C31 0.0436(16) 0.063(2) 0.0433(16) 0.0041(13) -0.0011(13) -0.0018(13)
C32 0.067(2) 0.075(2) 0.060(2) -0.0070(18) 0.0046(16) -0.0110(17)
C33 0.080(3) 0.093(3) 0.066(2) 0.001(2) -0.0024(19) -0.027(2)
C34 0.072(2) 0.109(3) 0.050(2) 0.016(2) 0.0000(18) -0.017(2)
C35 0.064(2) 0.103(3) 0.054(2) 0.008(2) 0.0110(17) 0.0072(19)
C36 0.059(2) 0.075(2) 0.0525(18) -0.0037(17) 0.0022(15) 0.0031(17)
C41 0.0416(16) 0.072(2) 0.0447(16) -0.0023(14) 0.0015(13) -0.0082(15)
C42 0.0552(19) 0.073(2) 0.0584(19) -0.0122(16) -0.0023(15) -0.0077(17)
C43 0.069(2) 0.095(3) 0.069(2) -0.027(2) 0.0117(18) -0.011(2)
C44 0.049(2) 0.119(4) 0.081(3) -0.020(2) 0.0193(19) -0.031(3)
C45 0.0412(19) 0.127(4) 0.085(3) 0.001(2) 0.0013(18) -0.023(3)
C46 0.0456(19) 0.105(3) 0.063(2) 0.0037(17) -0.0034(16) -0.0048(18)
C51 0.079(2) 0.0458(17) 0.0403(16) -0.0077(15) 0.0088(15) -0.0009(13)
C52 0.069(2) 0.079(3) 0.079(2) -0.021(2) 0.0072(19) 0.0064(19)
C53 0.094(3) 0.103(4) 0.101(3) -0.037(3) 0.022(2) 0.008(3)
C54 0.139(5) 0.093(3) 0.071(3) -0.052(3) 0.037(3) -0.002(2)
C55 0.181(6) 0.064(3) 0.060(2) -0.018(3) 0.027(3) 0.0127(18)
C56 0.113(3) 0.066(2) 0.056(2) 0.001(2) 0.017(2) 0.0045(17)
C61 0.0591(18) 0.0423(15) 0.0421(15) -0.0054(13) 0.0088(13) 0.0013(12)
C62 0.069(2) 0.076(2) 0.0561(19) 0.0033(18) -0.0042(16) -0.0175(17)
C63 0.096(3) 0.100(3) 0.054(2) -0.011(2) -0.012(2) -0.015(2)
C64 0.124(4) 0.083(3) 0.047(2) -0.021(3) 0.014(2) -0.0149(19)
C65 0.102(3) 0.058(2) 0.058(2) -0.003(2) 0.030(2) -0.0055(16)
C66 0.073(2) 0.0524(19) 0.0502(18) 0.0013(16) 0.0179(15) -0.0002(14)

loop_
_atom_type_symbol
_atom_type_description
_atom_type_scat_dispersion_real
_atom_type_scat_dispersion_imag
_atom_type_scat_source
C C 0.0033 0.0016 'International Tables Vol C Tables 4.2.6.8 and 6.1.1.4'
H H 0.0000 0.0000 'International Tables Vol C Tables 4.2.6.8 and 6.1.1.4'
N N 0.0061 0.0033 'International Tables Vol C Tables 4.2.6.8 and 6.1.1.4'
O O 0.0106 0.0060 'International Tables Vol C Tables 4.2.6.8 and 6.1.1.4'
P P 0.1023 0.0942 'International Tables Vol C Tables 4.2.6.8 and 6.1.1.4'
Ru Ru -1.2594 0.8363 'International Tables Vol C Tables 4.2.6.8 and 6.1.1.4'
S S 0.1246 0.1234 'International Tables Vol C Tables 4.2.6.8 and 6.1.1.4'

loop_
_geom_angle_atom_site_label_1
_geom_angle_atom_site_label_2
_geom_angle_atom_site_label_3
_geom_angle
N2 Ru N1 87.64(9)
N2 Ru P2 168.65(6)
N1 Ru P2 96.04(7)
N2 Ru P1 93.44(6)
N1 Ru P1 171.78(6)
P2 Ru P1 84.45(3)
N2 Ru S1 97.77(6)
N1 Ru S1 67.44(6)
P2 Ru S1 93.56(3)
P1 Ru S1 104.35(3)
N2 Ru S2 67.50(6)
N1 Ru S2 92.13(6)
P2 Ru S2 101.56(3)
P1 Ru S2 95.81(3)
S1 Ru S2 155.87(3)
O2 S1 O1 119.4(4)
O2 S1 C12 108.0(3)
O1 S1 C12 98.0(3)
O2 S1 Ru 122.9(3)
O1 S1 Ru 114.2(3)
C12 S1 Ru 81.97(10)
C26 S2 Ru 81.25(9)
C1 P1 C41 102.59(16)
C1 P1 C31 102.75(14)
C41 P1 C31 100.91(13)
C1 P1 Ru 108.06(10)
C41 P1 Ru 119.22(10)
C31 P1 Ru 120.81(10)
C61 P2 C51 100.29(13)
C61 P2 C2 104.32(14)
C51 P2 C2 103.62(15)
C61 P2 Ru 122.27(10)
C51 P2 Ru 116.03(10)
C2 P2 Ru 108.30(11)
C16 N1 C12 119.5(3)
C16 N1 Ru 138.2(2)
C12 N1 Ru 102.33(18)
C22 N2 C26 119.6(2)
C22 N2 Ru 139.2(2)
C26 N2 Ru 101.14(18)
P1 C1 C2 109.0(2)
C1 C2 P2 106.9(2)
N1 C12 C13 121.6(3)
N1 C12 S1 108.2(2)
N1 C16 C15 122.0(3)
C13 C12 S1 130.2(3)
C12 C13 C14 117.8(3)
C14 C15 C16 118.7(3)
C15 C14 C13 120.4(3)
N2 C22 C23 122.2(3)
N2 C26 C25 120.5(3)
N2 C26 S2 110.0(2)
C22 C23 C24 118.6(3)
C23 C24 C25 119.8(3)
C24 C25 C26 119.2(3)
C25 C26 S2 129.5(2)
C32 C31 C36 118.5(3)
C32 C31 P1 121.5(2)
C36 C31 P1 120.1(2)
C31 C32 C33 120.4(3)
C34 C33 C32 120.3(4)
C35 C34 C33 119.8(3)
C34 C35 C36 120.9(4)
C35 C36 C31 120.1(3)
C42 C41 C46 118.0(3)
C42 C41 P1 120.5(2)
C46 C41 P1 121.5(3)
C41 C42 C43 121.2(3)
C44 C43 C42 119.3(4)
C45 C44 C43 120.6(3)
C44 C45 C46 119.6(4)
C45 C46 C41 121.3(4)
C52 C51 C56 118.4(3)
C52 C51 P2 118.6(3)
C56 C51 P2 122.9(3)
C51 C52 C53 121.0(4)
C54 C53 C52 122.0(5)
C53 C54 C55 118.8(4)
C54 C55 C56 120.8(4)
C55 C56 C51 119.0(4)
C62 C61 C66 117.5(3)
C62 C61 P2 118.8(2)
C66 C61 P2 123.6(2)
C61 C62 C63 121.0(3)
C64 C63 C62 120.3(4)
C63 C64 C65 119.6(3)
C64 C65 C66 120.3(3)
C65 C66 C61 121.3(3)
C1 C2 H2A 110.3
P2 C2 H2A 110.3
C1 C2 H2B 110.3
P2 C2 H2B 110.3
H2A C2 H2B 108.6
C2 C1 H1A 109.9
P1 C1 H1A 109.9
C2 C1 H1B 109.9
P1 C1 H1B 109.9
H1A C1 H1B 108.3
C12 C13 H13 121.1
C14 C13 H13 121.1
C15 C14 H14 119.8
C13 C14 H14 119.8
C14 C15 H15 120.6
C16 C15 H15 120.6
N1 C16 H16 119.0
C15 C16 H16 119.0
N2 C22 H22 118.9
C23 C22 H22 118.9
C22 C23 H23 120.7
C24 C23 H23 120.7
C25 C24 H24 120.1
C23 C24 H24 120.1
C24 C25 H25 120.4
C26 C25 H25 120.4
C31 C32 H32 119.8
C33 C32 H32 119.8
C34 C33 H33 119.8
C32 C33 H33 119.8
C35 C34 H34 120.1
C33 C34 H34 120.1
C34 C35 H35 119.6
C36 C35 H35 119.6
C35 C36 H36 119.9
C31 C36 H36 119.9
C41 C42 H42 119.4
C43 C42 H42 119.4
C44 C43 H43 120.3
C42 C43 H43 120.3
C45 C44 H44 119.7
C43 C44 H44 119.7
C44 C45 H45 120.2
C46 C45 H45 120.2
C45 C46 H46 119.4
C41 C46 H46 119.4
C51 C52 H52 119.5
C53 C52 H52 119.5
C54 C53 H53 119.0
C52 C53 H53 119.0
C53 C54 H54 120.6
C55 C54 H54 120.6
C54 C55 H55 119.6
C56 C55 H55 119.6
C55 C56 H56 120.5
C51 C56 H56 120.5
C61 C62 H62 119.5
C63 C62 H62 119.5
C64 C63 H63 119.8
C62 C63 H63 119.8
C63 C64 H64 120.2
C65 C64 H64 120.2
C64 C65 H65 119.9
C66 C65 H65 119.9
C65 C66 H66 119.4
C61 C66 H66 119.4

loop_
_geom_bond_atom_site_label_1
_geom_bond_atom_site_label_2
_geom_bond_distance
_geom_bond_publ_flag
Ru S1 2.3977(8) yes
Ru S2 2.4179(8) yes
Ru P1 2.2785(8) yes
Ru P2 2.2765(8) yes
Ru N1 2.144(2) yes
Ru N2 2.141(2) yes
S1 O1 1.470(6) yes
S1 O2 1.346(7) yes
S1 C12 1.758(3) yes
P1 C1 1.844(3) yes
C1 C2 1.516(4) yes
C2 P2 1.835(3) yes
N1 C12 1.351(4) yes
N1 C16 1.326(4) ?
C12 C13 1.378(4) ?
C13 C14 1.381(5) ?
C14 C15 1.368(5) ?
C15 C16 1.369(4) ?
S2 C26 1.731(3) yes
N2 C22 1.333(4) ?
N2 C26 1.363(3) yes
C22 C23 1.372(4) ?
C23 C24 1.392(5) ?
C24 C25 1.368(5) ?
C25 C26 1.393(4) ?
P1 C31 1.846(3) ?
C31 C32 1.384(4) ?
C31 C36 1.394(4) ?
C32 C33 1.396(4) ?
C33 C34 1.371(5) ?
C34 C35 1.358(6) ?
C35 C36 1.391(4) ?
P1 C41 1.845(3) ?
C41 C42 1.379(5) ?
C41 C46 1.391(5) ?
C42 C43 1.394(4) ?
C43 C44 1.373(5) ?
C44 C45 1.370(6) ?
C45 C46 1.381(5) ?
P2 C51 1.834(3) ?
C51 C52 1.367(5) ?
C51 C56 1.405(5) ?
C52 C53 1.399(5) ?
C53 C54 1.322(6) ?
C54 C55 1.399(7) ?
C55 C56 1.404(6) ?
P2 C61 1.832(3) ?
C61 C62 1.377(4) ?
C61 C66 1.391(4) ?
C62 C63 1.388(4) ?
C63 C64 1.363(5) ?
C64 C65 1.370(5) ?
C65 C66 1.371(4) ?
C2 H2A 0.9700 ?
C2 H2B 0.9700 ?
C1 H1A 0.9700 ?
C1 H1B 0.9700 ?
C13 H13 0.9300 ?
C14 H14 0.9300 ?
C15 H15 0.9300 ?
C16 H16 0.9300 ?
C22 H22 0.9300 ?
C23 H23 0.9300 ?
C24 H24 0.9300 ?
C25 H25 0.9300 ?
C32 H32 0.9300 ?
C33 H33 0.9300 ?
C34 H34 0.9300 ?
C35 H35 0.9300 ?
C36 H36 0.9300 ?
C42 H42 0.9300 ?
C43 H43 0.9300 ?
C44 H44 0.9300 ?
C45 H45 0.9300 ?
C46 H46 0.9300 ?
C52 H52 0.9300 ?
C53 H53 0.9300 ?
C54 H54 0.9300 ?
C55 H55 0.9300 ?
C56 H56 0.9300 ?
C62 H62 0.9300 ?
C63 H63 0.9300 ?
C64 H64 0.9300 ?
C65 H65 0.9300 ?
C66 H66 0.9300 ?

loop_
_geom_hbond_atom_site_label_D
_geom_hbond_atom_site_label_H
_geom_hbond_atom_site_label_A
_geom_hbond_site_symmetry_A
_geom_hbond_distance_DH
_geom_hbond_distance_HA
_geom_hbond_distance_DA
_geom_hbond_angle_DHA
C24 H24 O2 4_566 0.93 2.45 3.297(8) 152.0
C25 H25 O1 4_566 0.93 2.51 3.280(7) 140.9
C65 H65 O2 3_655 0.93 2.37 3.130(8) 138.6
